data_7119520
loop_
_publ_author_name
'Huang, Yichao'
'Zhang, Jiangwei'
'Ge, Jingxuan'
'Sui, Chong'
'Hao, Jian'
'Wei, Yongge'

_publ_section_title
;
 [V4Mo3O14(NAr)3(\m2-NAr)3](2-): the first polyarylimido-stabilized
 molybdovanadate cluster.
;
_journal_issue 17
_journal_name_full 'Chemical communications (Cambridge, England)'
_journal_page_first 2551
_journal_page_last 2554
_journal_paper_doi 10.1039/c7cc00166e
_journal_volume 53
_journal_year 2017
_chemical_formula_moiety 'C36 H30 Mo3 N6 O14 V4, 2(C19 H30 N3), H2 O'
_chemical_formula_sum 'C74 H92 Mo3 N12 O15 V4'
_chemical_formula_weight 1881.17
_space_group_crystal_system triclinic
_space_group_IT_number 2
_space_group_name_Hall '-P 1'
_space_group_name_H-M_alt 'P -1'
_symmetry_space_group_name_Hall '-P 1'
_symmetry_space_group_name_H-M 'P -1'
_atom_sites_solution_hydrogens mixed
_audit_creation_date 2016-10-12
_audit_creation_method
;
Olex2 1.2
(compiled 2016.09.09 svn.r3337 for OlexSys, GUI svn.r5227)
;
_audit_update_record
;
2016-11-27 deposited with the CCDC.
2017-01-20 downloaded from the CCDC.
;
_cell_angle_alpha 104.468(2)
_cell_angle_beta 96.532(2)
_cell_angle_gamma 104.992(3)
_cell_formula_units_Z 2
_cell_length_a 12.4632(4)
_cell_length_b 14.0872(4)
_cell_length_c 26.2550(8)
_cell_measurement_reflns_used 17814
_cell_measurement_temperature 173.00(10)
_cell_measurement_theta_max 76.590
_cell_measurement_theta_min 4.300
_cell_volume 4232.4(2)
_computing_cell_refinement 'CrysAlisPro 1.171.38.43f (Rigaku OD, 2015)'
_computing_data_collection 'CrysAlisPro 1.171.38.43f (Rigaku OD, 2015)'
_computing_data_reduction 'CrysAlisPro 1.171.38.43f (Rigaku OD, 2015)'
_computing_molecular_graphics 'Olex2 (Dolomanov et al., 2009)'
_computing_publication_material 'Olex2 (Dolomanov et al., 2009)'
_computing_structure_refinement 'ShelXL (Sheldrick, 2015)'
_diffrn_ambient_temperature 173.00(10)
_diffrn_measured_fraction_theta_full 0.999
_diffrn_measured_fraction_theta_max 0.967
_diffrn_measurement_device_type 'SuperNova, Dual, Cu at zero, AtlasS2'
_diffrn_measurement_method '\w scans'
_diffrn_radiation_type CuK\a
_diffrn_radiation_wavelength 1.54184
_diffrn_reflns_av_R_equivalents 0.1566
_diffrn_reflns_av_unetI/netI 0.1433
_diffrn_reflns_Laue_measured_fraction_full 0.999
_diffrn_reflns_Laue_measured_fraction_max 0.967
_diffrn_reflns_limit_h_max 14
_diffrn_reflns_limit_h_min -15
_diffrn_reflns_limit_k_max 17
_diffrn_reflns_limit_k_min -17
_diffrn_reflns_limit_l_max 32
_diffrn_reflns_limit_l_min -33
_diffrn_reflns_number 30037
_diffrn_reflns_point_group_measured_fraction_full 0.999
_diffrn_reflns_point_group_measured_fraction_max 0.967
_diffrn_reflns_theta_full 67.684
_diffrn_reflns_theta_max 76.590
_diffrn_reflns_theta_min 3.542
_diffrn_source 'micro-focus sealed X-ray tube'
_exptl_absorpt_coefficient_mu 7.615
_exptl_absorpt_correction_T_max 1.00000
_exptl_absorpt_correction_T_min 0.44300
_exptl_absorpt_correction_type multi-scan
_exptl_absorpt_process_details
;
CrysAlisPro 1.171.38.43f (Rigaku Oxford Diffraction, 2015)
Empirical absorption correction using spherical harmonics,
 implemented in SCALE3 ABSPACK scaling algorithm.
;
_exptl_crystal_colour black
_exptl_crystal_colour_primary black
_exptl_crystal_density_diffrn 1.476
_exptl_crystal_description rod
_exptl_crystal_F_000 1916
_exptl_crystal_size_max 0.6
_exptl_crystal_size_mid 0.3
_exptl_crystal_size_min 0.2
_refine_diff_density_max 2.572
_refine_diff_density_min -3.009
_refine_diff_density_rms 0.247
_refine_ls_extinction_method none
_refine_ls_goodness_of_fit_ref 1.048
_refine_ls_hydrogen_treatment constr
_refine_ls_matrix_type full
_refine_ls_number_parameters 922
_refine_ls_number_reflns 17221
_refine_ls_number_restraints 0
_refine_ls_restrained_S_all 1.048
_refine_ls_R_factor_all 0.1290
_refine_ls_R_factor_gt 0.0918
_refine_ls_shift/su_max 0.001
_refine_ls_shift/su_mean 0.000
_refine_ls_structure_factor_coef Fsqd
_refine_ls_weighting_details 'w=1/[\s^2^(Fo^2^)+(0.1710P)^2^+1.9106P] where P=(Fo^2^+2Fc^2^)/3'
_refine_ls_weighting_scheme calc
_refine_ls_wR_factor_gt 0.2376
_refine_ls_wR_factor_ref 0.2609
_reflns_Friedel_coverage 0.000
_reflns_number_gt 13598
_reflns_number_total 17221
_reflns_threshold_expression 'I > 2\s(I)'
_cod_data_source_file c7cc00166e2.cif
_cod_data_source_block mo3v4-G-H2O
_cod_depositor_comments 'Adding full bibliography for 7119518--7119521.cif.'
_cod_database_code 7119520
_shelx_space_group_comment
;
The symmetry employed for this shelxl refinement is uniquely defined
by the following loop, which should always be used as a source of
symmetry information in preference to the above space-group names.
They are only intended as comments.
;
_olex2_refinement_description
;
1. Fixed Uiso
 At 1.2 times of:
  All C(H) groups, All C(H,H) groups, All N(H) groups
 At 1.5 times of:
  All O(H,H) groups
2. Uiso/Uaniso restraints and constraints
Uanis(O12) = Uanis(O1)
Uanis(O12) = Uanis(O15)
Uanis(N1) = Uanis(N2)
Uanis(C15) = Uanis(C16) = Uanis(C17)
Uanis(C14) = Uanis(C18)
Uanis(C12) = Uanis(C8)
Uanis(C11) = Uanis(C9)
Uanis(C18) = Uanis(C17) = Uanis(C16) = Uanis(C15)
3.a Free rotating group:
 O15(H15A,H15B)
3.b Ternary CH refined with riding coordinates:
 C43(H43), C67(H67), C49(H49), C61(H61)
3.c Secondary CH2 refined with riding coordinates:
 C48(H48A,H48B), C62(H62A,H62B), C44(H44A,H44B), C45(H45A,H45B), C63(H63A,
 H63B), C47(H47A,H47B), C64(H64A,H64B), C66(H66A,H66B), C65(H65A,H65B),
 C46(H46A,H46B), C68(H68A,H68B), C72(H72A,H72B), C50(H50A,H50B), C54(H54A,H54B),
  C69(H69A,H69B), C71(H71A,H71B), C70(H70A,H70B), C53(H53A,H53B), C52(H52A,
 H52B), C51(H51A,H51B)
3.d Aromatic/amide H refined with riding coordinates:
 N9(H9A), N7(H7), N8(H8A), N11(H11A), N10(H10A), N12(H12A), C20(H20), C42(H42),
  C24(H24), C41(H41), C6(H6), C30(H30), C2(H2), C38(H38), C23(H23), C36(H36),
 C40(H40), C4(H4), C26(H26), C12(H12), C21(H21), C27(H27), C39(H39), C14(H14),
 C29(H29), C22(H22), C28(H28), C35(H35), C5(H5), C8(H8), C32(H32), C34(H34),
 C60(H60), C56(H56), C11(H11), C58(H58), C3(H3), C33(H33), C59(H59), C10(H10),
 C57(H57), C9(H9), C18(H18), C15(H15), C16(H16), C17(H17)
;
_shelx_shelxl_version_number 2014/7
_olex2_submission_special_instructions 'No special instructions were received'

loop_
_space_group_symop_operation_xyz
'x, y, z'
'-x, -y, -z'

loop_
_atom_site_label
_atom_site_type_symbol
_atom_site_fract_x
_atom_site_fract_y
_atom_site_fract_z
_atom_site_U_iso_or_equiv
_atom_site_adp_type
_atom_site_occupancy
_atom_site_site_symmetry_order
_atom_site_calc_flag
_atom_site_refinement_flags_posn
Mo2 Mo 0.74368(4) 0.73757(4) 0.68077(2) 0.01948(14) Uani 1 1 d .
Mo1 Mo 0.67781(4) 0.65519(4) 0.77856(2) 0.02048(14) Uani 1 1 d .
Mo3 Mo 0.66133(4) 0.87686(4) 0.77539(2) 0.02300(15) Uani 1 1 d .
V3 V 0.52874(9) 0.83128(8) 0.65034(4) 0.0217(2) Uani 1 1 d .
V2 V 0.54907(8) 0.50658(8) 0.65265(4) 0.0201(2) Uani 1 1 d .
V4 V 0.34057(8) 0.61522(9) 0.65911(4) 0.0228(2) Uani 1 1 d .
V1 V 0.43096(9) 0.70572(9) 0.79265(4) 0.0244(2) Uani 1 1 d .
O5 O 0.6420(4) 0.7871(4) 0.63249(18) 0.0233(9) Uani 1 1 d .
O1 O 0.6145(5) 0.7256(4) 0.7259(2) 0.0336(6) Uani 1 1 d .
O2 O 0.5216(4) 0.6369(4) 0.80403(19) 0.0256(9) Uani 1 1 d .
O4 O 0.6493(4) 0.5932(4) 0.63216(18) 0.0235(9) Uani 1 1 d .
O9 O 0.4096(4) 0.5216(4) 0.63675(19) 0.0257(9) Uani 1 1 d .
O3 O 0.5885(3) 0.5191(3) 0.72030(18) 0.0233(9) Uani 1 1 d .
O7 O 0.5081(4) 0.8310(4) 0.7992(2) 0.0292(10) Uani 1 1 d .
N4 N 0.7977(4) 0.6711(4) 0.7340(2) 0.0217(10) Uani 1 1 d .
O10 O 0.4005(4) 0.7267(4) 0.6419(2) 0.0296(10) Uani 1 1 d .
O6 O 0.5720(4) 0.9108(4) 0.71558(19) 0.0263(9) Uani 1 1 d .
O8 O 0.3388(4) 0.6417(4) 0.7278(2) 0.0317(10) Uani 1 1 d .
O12 O 0.5425(4) 0.3915(4) 0.6200(2) 0.0336(6) Uani 1 1 d .
O14 O 0.2122(4) 0.5659(4) 0.6270(2) 0.0331(11) Uani 1 1 d .
O11 O 0.3519(4) 0.7082(4) 0.8372(2) 0.0364(11) Uani 1 1 d .
O13 O 0.5011(4) 0.8974(4) 0.6118(2) 0.0327(10) Uani 1 1 d .
N6 N 0.7232(5) 0.8012(4) 0.8230(2) 0.0249(11) Uani 1 1 d .
N2 N 0.8633(5) 0.7581(5) 0.6521(2) 0.0260(8) Uani 1 1 d .
N9 N 0.7181(5) 0.6646(4) 0.4485(2) 0.0264(11) Uani 1 1 d .
H9A H 0.6874 0.6056 0.4252 0.032 Uiso 1 1 calc R
N5 N 0.7910(4) 0.8768(4) 0.7363(2) 0.0211(10) Uani 1 1 d .
N3 N 0.7218(5) 0.9996(4) 0.8209(3) 0.0298(12) Uani 1 1 d .
N7 N 0.6856(5) 0.7641(4) 0.5287(2) 0.0282(11) Uani 1 1 d .
H7 H 0.6940 0.7712 0.5626 0.034 Uiso 1 1 calc R
N8 N 0.6711(5) 0.5935(4) 0.5163(2) 0.0284(11) Uani 1 1 d .
H8A H 0.6267 0.5920 0.5391 0.034 Uiso 1 1 calc R
C73 C 0.6923(5) 0.6752(5) 0.4975(3) 0.0226(12) Uani 1 1 d .
N11 N 0.5528(6) 0.3491(5) 0.7599(3) 0.0360(14) Uani 1 1 d .
H11A H 0.5512 0.3936 0.7428 0.043 Uiso 1 1 calc R
N1 N 0.7357(5) 0.6087(5) 0.8276(2) 0.0260(8) Uani 1 1 d .
C19 C 0.8883(5) 0.6304(5) 0.7323(3) 0.0255(13) Uani 1 1 d .
N10 N 0.4635(6) 0.2613(5) 0.8139(3) 0.0387(14) Uani 1 1 d .
H10A H 0.4511 0.2025 0.7907 0.046 Uiso 1 1 calc R
N12 N 0.4526(5) 0.4272(5) 0.8169(3) 0.0342(13) Uani 1 1 d .
H12A H 0.4933 0.4871 0.8175 0.041 Uiso 1 1 calc R
O15 O 0.4660(4) 0.0578(4) 0.7699(2) 0.0336(6) Uani 1 1 d .
H15A H 0.4506 -0.0058 0.7672 0.050 Uiso 1 1 d G
H15B H 0.4454 0.0655 0.7395 0.050 Uiso 1 1 d G
C43 C 0.7168(6) 0.5060(5) 0.5016(3) 0.0255(12) Uani 1 1 d .
H43 H 0.7284 0.4963 0.4646 0.031 Uiso 1 1 calc R
C74 C 0.4896(6) 0.3465(6) 0.7970(3) 0.0315(14) Uani 1 1 d .
C7 C 0.9648(6) 0.7904(5) 0.6337(3) 0.0277(13) Uani 1 1 d .
C20 C 0.8857(6) 0.5504(6) 0.6880(3) 0.0363(16) Uani 1 1 d .
H20 H 0.8226 0.5238 0.6605 0.044 Uiso 1 1 calc R
C1 C 0.7708(5) 0.5882(5) 0.8741(3) 0.0254(12) Uani 1 1 d .
C48 C 0.6324(6) 0.4085(6) 0.5041(4) 0.0361(16) Uani 1 1 d .
H48A H 0.5645 0.3923 0.4775 0.043 Uiso 1 1 calc R
H48B H 0.6114 0.4203 0.5391 0.043 Uiso 1 1 calc R
C42 C 0.5940(6) 0.8340(6) 0.4646(3) 0.0351(15) Uani 1 1 d .
H42 H 0.5558 0.7680 0.4425 0.042 Uiso 1 1 calc R
C24 C 0.9817(7) 0.6670(7) 0.7740(4) 0.0425(18) Uani 1 1 d .
H24 H 0.9838 0.7171 0.8051 0.051 Uiso 1 1 calc R
C25 C 0.8947(6) 0.9530(5) 0.7473(3) 0.0281(13) Uani 1 1 d .
C67 C 0.3478(6) 0.4196(6) 0.8374(3) 0.0313(14) Uani 1 1 d .
H67 H 0.3273 0.3559 0.8477 0.038 Uiso 1 1 calc R
C37 C 0.6661(6) 0.8479(5) 0.5120(3) 0.0255(12) Uani 1 1 d .
C49 C 0.7926(6) 0.7425(6) 0.4309(3) 0.0320(14) Uani 1 1 d .
H49 H 0.7967 0.8105 0.4537 0.038 Uiso 1 1 calc R
C41 C 0.5789(7) 0.9183(7) 0.4501(3) 0.0418(18) Uani 1 1 d .
H41 H 0.5322 0.9086 0.4178 0.050 Uiso 1 1 calc R
C6 C 0.7144(7) 0.6077(7) 0.9168(3) 0.0382(17) Uani 1 1 d .
H6 H 0.6539 0.6345 0.9136 0.046 Uiso 1 1 calc R
C31 C 0.7673(6) 0.8415(6) 0.8778(3) 0.0326(15) Uani 1 1 d .
C62 C 0.5749(7) 0.2072(6) 0.6906(3) 0.0359(16) Uani 1 1 d .
H62A H 0.5652 0.2432 0.6641 0.043 Uiso 1 1 calc R
H62B H 0.5013 0.1634 0.6913 0.043 Uiso 1 1 calc R
C44 C 0.8314(6) 0.5307(6) 0.5377(4) 0.0365(16) Uani 1 1 d .
H44A H 0.8239 0.5506 0.5749 0.044 Uiso 1 1 calc R
H44B H 0.8849 0.5880 0.5312 0.044 Uiso 1 1 calc R
C45 C 0.8759(8) 0.4374(7) 0.5267(4) 0.047(2) Uani 1 1 d .
H45A H 0.8925 0.4234 0.4909 0.057 Uiso 1 1 calc R
H45B H 0.9461 0.4534 0.5518 0.057 Uiso 1 1 calc R
C30 C 0.8987(7) 1.0508(6) 0.7450(3) 0.0381(16) Uani 1 1 d .
H30 H 0.8321 1.0659 0.7356 0.046 Uiso 1 1 calc R
C13 C 0.7794(7) 1.0905(6) 0.8598(3) 0.0410(17) Uani 1 1 d .
C63 C 0.6540(7) 0.1415(6) 0.6752(3) 0.0392(17) Uani 1 1 d .
H63A H 0.6615 0.1037 0.7010 0.047 Uiso 1 1 calc R
H63B H 0.6220 0.0922 0.6402 0.047 Uiso 1 1 calc R
C2 C 0.8632(7) 0.5523(8) 0.8808(3) 0.0418(19) Uani 1 1 d .
H2 H 0.9030 0.5401 0.8532 0.050 Uiso 1 1 calc R
C47 C 0.6796(7) 0.3172(6) 0.4940(4) 0.0396(17) Uani 1 1 d .
H47A H 0.6900 0.2987 0.4571 0.048 Uiso 1 1 calc R
H47B H 0.6258 0.2587 0.4993 0.048 Uiso 1 1 calc R
C64 C 0.7696(8) 0.2097(7) 0.6742(4) 0.045(2) Uani 1 1 d .
H64A H 0.7626 0.2428 0.6463 0.055 Uiso 1 1 calc R
H64B H 0.8196 0.1678 0.6659 0.055 Uiso 1 1 calc R
C38 C 0.7175(6) 0.9469(6) 0.5461(3) 0.0332(15) Uani 1 1 d .
H38 H 0.7633 0.9570 0.5787 0.040 Uiso 1 1 calc R
C23 C 1.0731(7) 0.6263(9) 0.7677(4) 0.052(2) Uani 1 1 d .
H23 H 1.1371 0.6527 0.7947 0.062 Uiso 1 1 calc R
C66 C 0.7418(7) 0.3536(6) 0.7429(4) 0.048(2) Uani 1 1 d .
H66A H 0.7323 0.3904 0.7169 0.058 Uiso 1 1 calc R
H66B H 0.7740 0.4036 0.7777 0.058 Uiso 1 1 calc R
C36 C 0.8703(7) 0.8328(7) 0.8995(3) 0.0412(18) Uani 1 1 d .
H36 H 0.9108 0.7999 0.8772 0.049 Uiso 1 1 calc R
C65 C 0.8208(7) 0.2911(8) 0.7278(5) 0.050(2) Uani 1 1 d .
H65A H 0.8349 0.2584 0.7552 0.060 Uiso 1 1 calc R
H65B H 0.8925 0.3359 0.7254 0.060 Uiso 1 1 calc R
C40 C 0.6326(7) 1.0169(6) 0.4831(3) 0.0384(17) Uani 1 1 d .
H40 H 0.6231 1.0734 0.4729 0.046 Uiso 1 1 calc R
C4 C 0.8381(7) 0.5524(8) 0.9704(3) 0.048(2) Uani 1 1 d .
H4 H 0.8605 0.5404 1.0027 0.057 Uiso 1 1 calc R
C46 C 0.7931(9) 0.3425(7) 0.5318(4) 0.049(2) Uani 1 1 d .
H46A H 0.7815 0.3537 0.5685 0.059 Uiso 1 1 calc R
H46B H 0.8238 0.2850 0.5230 0.059 Uiso 1 1 calc R
C26 C 0.9941(7) 0.9292(7) 0.7583(4) 0.046(2) Uani 1 1 d .
H26 H 0.9929 0.8628 0.7582 0.056 Uiso 1 1 calc R
C68 C 0.2514(8) 0.4154(8) 0.7947(4) 0.0458(19) Uani 1 1 d .
H68A H 0.2717 0.4761 0.7825 0.055 Uiso 1 1 calc R
H68B H 0.2388 0.3556 0.7641 0.055 Uiso 1 1 calc R
C12 C 0.9724(8) 0.8567(9) 0.6023(6) 0.065(3) Uani 1 1 d .
H12 H 0.9114 0.8797 0.5933 0.078 Uiso 1 1 calc R
C55 C 0.4555(7) 0.2638(6) 0.8673(3) 0.0346(15) Uani 1 1 d .
C61 C 0.6253(6) 0.2834(6) 0.7449(3) 0.0327(15) Uani 1 1 d .
H61 H 0.6342 0.2471 0.7716 0.039 Uiso 1 1 calc R
C21 C 0.9755(8) 0.5096(7) 0.6842(4) 0.045(2) Uani 1 1 d .
H21 H 0.9711 0.4547 0.6549 0.054 Uiso 1 1 calc R
C27 C 1.0966(7) 1.0076(8) 0.7697(5) 0.057(3) Uani 1 1 d .
H27 H 1.1641 0.9925 0.7770 0.068 Uiso 1 1 calc R
C39 C 0.7004(7) 1.0303(6) 0.5313(4) 0.0377(16) Uani 1 1 d .
H39 H 0.7350 1.0963 0.5541 0.045 Uiso 1 1 calc R
C14 C 0.8909(12) 1.1074(10) 0.8827(7) 0.090(2) Uani 1 1 d .
H14 H 0.9283 1.0589 0.8713 0.108 Uiso 1 1 calc R
C29 C 1.0031(8) 1.1273(7) 0.7570(4) 0.046(2) Uani 1 1 d .
H29 H 1.0057 1.1932 0.7555 0.055 Uiso 1 1 calc R
C22 C 1.0714(7) 0.5506(8) 0.7240(5) 0.049(2) Uani 1 1 d .
H22 H 1.1338 0.5264 0.7207 0.059 Uiso 1 1 calc R
C28 C 1.1002(8) 1.1057(8) 0.7705(5) 0.056(3) Uani 1 1 d .
H28 H 1.1691 1.1573 0.7803 0.067 Uiso 1 1 calc R
C35 C 0.9130(9) 0.8729(9) 0.9541(4) 0.061(3) Uani 1 1 d .
H35 H 0.9843 0.8708 0.9678 0.073 Uiso 1 1 calc R
C5 C 0.7486(8) 0.5872(8) 0.9637(3) 0.048(2) Uani 1 1 d .
H5 H 0.7086 0.5978 0.9913 0.058 Uiso 1 1 calc R
C8 C 1.0526(8) 0.7549(9) 0.6434(6) 0.065(3) Uani 1 1 d .
H8 H 1.0473 0.7066 0.6623 0.078 Uiso 1 1 calc R
C72 C 0.3663(7) 0.5096(7) 0.8873(3) 0.0405(18) Uani 1 1 d .
H72A H 0.3899 0.5736 0.8783 0.049 Uiso 1 1 calc R
H72B H 0.4261 0.5090 0.9142 0.049 Uiso 1 1 calc R
C32 C 0.7065(8) 0.8871(7) 0.9122(3) 0.046(2) Uani 1 1 d .
H32 H 0.6367 0.8924 0.8987 0.056 Uiso 1 1 calc R
C34 C 0.8512(11) 0.9156(9) 0.9882(4) 0.065(3) Uani 1 1 d .
H34 H 0.8773 0.9379 1.0250 0.078 Uiso 1 1 calc R
C60 C 0.5230(8) 0.3426(8) 0.9111(4) 0.048(2) Uani 1 1 d .
H60 H 0.5759 0.3976 0.9057 0.058 Uiso 1 1 calc R
C50 C 0.9100(8) 0.7303(8) 0.4353(5) 0.052(2) Uani 1 1 d .
H50A H 0.9060 0.6619 0.4142 0.063 Uiso 1 1 calc R
H50B H 0.9402 0.7383 0.4724 0.063 Uiso 1 1 calc R
C56 C 0.3770(9) 0.1806(8) 0.8760(4) 0.056(2) Uani 1 1 d .
H56 H 0.3298 0.1272 0.8474 0.067 Uiso 1 1 calc R
C54 C 0.7451(7) 0.7329(8) 0.3729(3) 0.0441(19) Uani 1 1 d .
H54A H 0.7382 0.6649 0.3502 0.053 Uiso 1 1 calc R
H54B H 0.6703 0.7420 0.3705 0.053 Uiso 1 1 calc R
C11 C 1.0739(10) 0.8886(10) 0.5843(7) 0.078(3) Uani 1 1 d .
H11 H 1.0790 0.9306 0.5619 0.094 Uiso 1 1 calc R
C58 C 0.4388(15) 0.2611(13) 0.9723(5) 0.084(4) Uani 1 1 d .
H58 H 0.4329 0.2607 1.0072 0.101 Uiso 1 1 calc R
C69 C 0.1440(8) 0.4096(9) 0.8172(5) 0.058(3) Uani 1 1 d .
H69A H 0.0845 0.4101 0.7901 0.070 Uiso 1 1 calc R
H69B H 0.1201 0.3455 0.8261 0.070 Uiso 1 1 calc R
C3 C 0.8965(9) 0.5344(10) 0.9294(4) 0.060(3) Uani 1 1 d .
H3 H 0.9585 0.5102 0.9340 0.072 Uiso 1 1 calc R
C33 C 0.7495(11) 0.9248(8) 0.9666(4) 0.062(3) Uani 1 1 d .
H33 H 0.7089 0.9570 0.9892 0.074 Uiso 1 1 calc R
C59 C 0.5128(13) 0.3403(11) 0.9618(5) 0.072(3) Uani 1 1 d .
H59 H 0.5581 0.3949 0.9904 0.087 Uiso 1 1 calc R
C71 C 0.2576(9) 0.5027(9) 0.9098(4) 0.054(2) Uani 1 1 d .
H71A H 0.2694 0.5624 0.9403 0.065 Uiso 1 1 calc R
H71B H 0.2378 0.4420 0.9220 0.065 Uiso 1 1 calc R
C10 C 1.1643(10) 0.8585(9) 0.5993(6) 0.069(4) Uani 1 1 d .
H10 H 1.2342 0.8863 0.5913 0.083 Uiso 1 1 calc R
C70 C 0.1602(8) 0.4975(9) 0.8663(5) 0.054(2) Uani 1 1 d .
H70A H 0.0907 0.4893 0.8803 0.065 Uiso 1 1 calc R
H70B H 0.1769 0.5613 0.8568 0.065 Uiso 1 1 calc R
C53 C 0.8229(10) 0.8137(10) 0.3535(5) 0.063(3) Uani 1 1 d .
H53A H 0.7942 0.8050 0.3162 0.076 Uiso 1 1 calc R
H53B H 0.8247 0.8817 0.3743 0.076 Uiso 1 1 calc R
C52 C 0.9394(11) 0.8036(14) 0.3595(6) 0.081(4) Uani 1 1 d .
H52A H 0.9373 0.7377 0.3360 0.098 Uiso 1 1 calc R
H52B H 0.9878 0.8567 0.3479 0.098 Uiso 1 1 calc R
C57 C 0.3716(14) 0.1799(13) 0.9280(6) 0.086(4) Uani 1 1 d .
H57 H 0.3218 0.1239 0.9341 0.103 Uiso 1 1 calc R
C51 C 0.9905(9) 0.8114(13) 0.4150(7) 0.082(4) Uani 1 1 d .
H51A H 1.0015 0.8798 0.4384 0.098 Uiso 1 1 calc R
H51B H 1.0636 0.7991 0.4154 0.098 Uiso 1 1 calc R
C9 C 1.1514(10) 0.7900(10) 0.6252(7) 0.078(3) Uani 1 1 d .
H9 H 1.2108 0.7635 0.6318 0.094 Uiso 1 1 calc R
C18 C 0.7221(12) 1.1606(10) 0.8762(6) 0.090(2) Uani 1 1 d .
H18 H 0.6450 1.1452 0.8635 0.108 Uiso 1 1 calc R
C15 C 0.9453(12) 1.1972(10) 0.9224(7) 0.090(2) Uani 1 1 d .
H15 H 1.0192 1.2080 0.9389 0.108 Uiso 1 1 calc R
C16 C 0.8937(12) 1.2712(10) 0.9384(7) 0.090(2) Uani 1 1 d .
H16 H 0.9312 1.3309 0.9659 0.108 Uiso 1 1 calc R
C17 C 0.7830(12) 1.2553(10) 0.9124(7) 0.090(2) Uani 1 1 d .
H17 H 0.7502 1.3083 0.9194 0.108 Uiso 1 1 calc R

loop_
_atom_site_aniso_label
_atom_site_aniso_U_11
_atom_site_aniso_U_22
_atom_site_aniso_U_33
_atom_site_aniso_U_23
_atom_site_aniso_U_13
_atom_site_aniso_U_12
Mo2 0.0130(2) 0.0384(3) 0.0166(2) 0.01778(19) 0.00975(17) 0.01137(18)
Mo1 0.0152(2) 0.0390(3) 0.0157(2) 0.01836(19) 0.00820(17) 0.01024(18)
Mo3 0.0198(3) 0.0353(3) 0.0186(2) 0.0122(2) 0.00777(18) 0.01029(19)
V3 0.0184(5) 0.0364(5) 0.0195(5) 0.0161(4) 0.0081(4) 0.0141(4)
V2 0.0173(5) 0.0348(5) 0.0156(5) 0.0142(4) 0.0097(4) 0.0112(4)
V4 0.0145(5) 0.0399(5) 0.0197(5) 0.0134(4) 0.0079(4) 0.0115(4)
V1 0.0186(5) 0.0431(6) 0.0192(5) 0.0140(4) 0.0121(4) 0.0135(4)
O5 0.018(2) 0.041(2) 0.022(2) 0.0198(18) 0.0089(16) 0.0155(17)
O1 0.0352(15) 0.0409(14) 0.0345(16) 0.0185(13) 0.0184(12) 0.0158(12)
O2 0.021(2) 0.043(2) 0.021(2) 0.0181(19) 0.0140(17) 0.0122(18)
O4 0.018(2) 0.041(2) 0.018(2) 0.0122(18) 0.0114(16) 0.0129(17)
O9 0.018(2) 0.041(2) 0.023(2) 0.0163(19) 0.0093(17) 0.0103(17)
O3 0.0161(19) 0.037(2) 0.022(2) 0.0137(18) 0.0059(16) 0.0093(16)
O7 0.022(2) 0.047(3) 0.025(2) 0.011(2) 0.0118(18) 0.0162(19)
N4 0.015(2) 0.033(2) 0.024(3) 0.017(2) 0.0077(19) 0.0080(18)
O10 0.020(2) 0.047(3) 0.029(2) 0.019(2) 0.0064(18) 0.0133(18)
O6 0.027(2) 0.036(2) 0.023(2) 0.0151(19) 0.0064(18) 0.0141(18)
O8 0.021(2) 0.049(3) 0.028(2) 0.013(2) 0.0107(18) 0.0096(19)
O12 0.0352(15) 0.0409(14) 0.0345(16) 0.0185(13) 0.0184(12) 0.0158(12)
O14 0.018(2) 0.054(3) 0.030(2) 0.013(2) 0.0053(18) 0.0132(19)
O11 0.028(2) 0.056(3) 0.031(3) 0.015(2) 0.013(2) 0.017(2)
O13 0.033(3) 0.046(3) 0.028(2) 0.020(2) 0.005(2) 0.018(2)
N6 0.027(3) 0.034(3) 0.019(3) 0.017(2) 0.009(2) 0.006(2)
N2 0.0246(18) 0.044(2) 0.0198(18) 0.0216(16) 0.0103(14) 0.0124(15)
N9 0.031(3) 0.036(3) 0.021(3) 0.019(2) 0.016(2) 0.010(2)
N5 0.018(2) 0.031(2) 0.022(2) 0.019(2) 0.0084(19) 0.0074(19)
N3 0.029(3) 0.034(3) 0.028(3) 0.013(2) 0.009(2) 0.007(2)
N7 0.039(3) 0.037(3) 0.019(3) 0.018(2) 0.012(2) 0.017(2)
N8 0.032(3) 0.040(3) 0.027(3) 0.020(2) 0.021(2) 0.017(2)
C73 0.020(3) 0.036(3) 0.017(3) 0.013(2) 0.011(2) 0.010(2)
N11 0.058(4) 0.046(3) 0.028(3) 0.029(3) 0.026(3) 0.031(3)
N1 0.0246(18) 0.044(2) 0.0198(18) 0.0216(16) 0.0103(14) 0.0124(15)
C19 0.015(3) 0.047(3) 0.029(3) 0.030(3) 0.014(2) 0.011(2)
N10 0.055(4) 0.048(3) 0.026(3) 0.022(3) 0.019(3) 0.021(3)
N12 0.036(3) 0.042(3) 0.033(3) 0.017(3) 0.024(3) 0.013(2)
O15 0.0352(15) 0.0409(14) 0.0345(16) 0.0185(13) 0.0184(12) 0.0158(12)
C43 0.030(3) 0.034(3) 0.022(3) 0.019(2) 0.015(2) 0.011(2)
C74 0.037(4) 0.040(3) 0.024(3) 0.016(3) 0.013(3) 0.014(3)
C7 0.022(3) 0.039(3) 0.031(3) 0.021(3) 0.015(3) 0.009(2)
C20 0.030(4) 0.056(4) 0.037(4) 0.026(3) 0.016(3) 0.021(3)
C1 0.025(3) 0.039(3) 0.019(3) 0.019(3) 0.007(2) 0.009(2)
C48 0.030(3) 0.040(3) 0.045(4) 0.019(3) 0.018(3) 0.012(3)
C42 0.029(3) 0.048(4) 0.032(4) 0.015(3) 0.002(3) 0.017(3)
C24 0.029(4) 0.064(5) 0.046(5) 0.029(4) 0.008(3) 0.021(3)
C25 0.028(3) 0.037(3) 0.026(3) 0.019(3) 0.009(3) 0.011(3)
C67 0.033(4) 0.053(4) 0.022(3) 0.024(3) 0.018(3) 0.018(3)
C37 0.031(3) 0.034(3) 0.022(3) 0.016(3) 0.011(2) 0.018(2)
C49 0.028(3) 0.044(4) 0.027(3) 0.015(3) 0.014(3) 0.008(3)
C41 0.046(4) 0.060(5) 0.035(4) 0.024(4) 0.009(3) 0.032(4)
C6 0.036(4) 0.068(5) 0.029(4) 0.034(4) 0.018(3) 0.023(3)
C31 0.030(3) 0.045(4) 0.021(3) 0.015(3) 0.004(3) 0.004(3)
C62 0.037(4) 0.044(4) 0.034(4) 0.015(3) 0.010(3) 0.019(3)
C44 0.035(4) 0.038(3) 0.043(4) 0.023(3) 0.006(3) 0.011(3)
C45 0.041(4) 0.058(5) 0.053(5) 0.023(4) 0.003(4) 0.027(4)
C30 0.035(4) 0.053(4) 0.032(4) 0.022(3) 0.007(3) 0.015(3)
C13 0.044(4) 0.045(4) 0.028(4) 0.008(3) -0.001(3) 0.010(3)
C63 0.045(4) 0.043(4) 0.035(4) 0.016(3) 0.007(3) 0.018(3)
C2 0.039(4) 0.082(6) 0.026(4) 0.031(4) 0.017(3) 0.034(4)
C47 0.045(4) 0.031(3) 0.045(4) 0.013(3) 0.016(3) 0.011(3)
C64 0.046(5) 0.065(5) 0.046(5) 0.028(4) 0.029(4) 0.031(4)
C38 0.039(4) 0.038(3) 0.027(3) 0.012(3) 0.006(3) 0.016(3)
C23 0.020(3) 0.091(7) 0.064(6) 0.053(6) 0.010(4) 0.021(4)
C66 0.040(4) 0.041(4) 0.062(6) 0.012(4) 0.012(4) 0.013(3)
C36 0.034(4) 0.062(5) 0.021(3) 0.017(3) -0.001(3) 0.001(3)
C65 0.028(4) 0.063(5) 0.063(6) 0.021(5) 0.016(4) 0.016(3)
C40 0.049(4) 0.051(4) 0.033(4) 0.024(3) 0.017(3) 0.029(3)
C4 0.042(4) 0.094(7) 0.026(4) 0.044(4) 0.012(3) 0.024(4)
C46 0.067(6) 0.051(4) 0.045(5) 0.026(4) 0.004(4) 0.034(4)
C26 0.027(4) 0.055(5) 0.061(6) 0.029(4) 0.003(4) 0.010(3)
C68 0.049(5) 0.062(5) 0.031(4) 0.022(4) 0.007(3) 0.015(4)
C12 0.036(3) 0.090(5) 0.117(7) 0.088(6) 0.044(4) 0.031(3)
C55 0.045(4) 0.050(4) 0.026(3) 0.027(3) 0.020(3) 0.023(3)
C61 0.040(4) 0.049(4) 0.025(3) 0.025(3) 0.021(3) 0.020(3)
C21 0.045(5) 0.069(5) 0.049(5) 0.038(4) 0.033(4) 0.036(4)
C27 0.026(4) 0.062(5) 0.083(8) 0.028(5) 0.000(4) 0.009(4)
C39 0.039(4) 0.035(3) 0.044(4) 0.015(3) 0.011(3) 0.015(3)
C14 0.076(4) 0.070(3) 0.094(5) -0.013(3) -0.026(3) 0.025(3)
C29 0.044(5) 0.046(4) 0.049(5) 0.029(4) 0.010(4) 0.003(3)
C22 0.034(4) 0.077(6) 0.078(7) 0.065(6) 0.035(4) 0.037(4)
C28 0.033(4) 0.055(5) 0.073(7) 0.030(5) 0.004(4) -0.005(4)
C35 0.044(5) 0.083(7) 0.038(5) 0.026(5) -0.018(4) -0.006(5)
C5 0.042(4) 0.085(6) 0.026(4) 0.024(4) 0.018(3) 0.019(4)
C8 0.036(3) 0.090(5) 0.117(7) 0.088(6) 0.044(4) 0.031(3)
C72 0.038(4) 0.076(5) 0.021(3) 0.018(3) 0.015(3) 0.032(4)
C32 0.057(5) 0.053(4) 0.027(4) 0.014(3) 0.014(4) 0.009(4)
C34 0.085(8) 0.074(6) 0.018(4) 0.017(4) -0.003(4) -0.004(5)
C60 0.054(5) 0.067(5) 0.034(4) 0.027(4) 0.011(4) 0.023(4)
C50 0.043(5) 0.076(6) 0.055(6) 0.037(5) 0.026(4) 0.022(4)
C56 0.059(6) 0.071(6) 0.044(5) 0.034(5) 0.025(4) 0.006(4)
C54 0.041(4) 0.071(5) 0.028(4) 0.028(4) 0.018(3) 0.013(4)
C11 0.050(4) 0.095(6) 0.132(9) 0.080(7) 0.058(5) 0.030(4)
C58 0.136(13) 0.120(11) 0.035(5) 0.044(7) 0.038(7) 0.075(10)
C69 0.035(4) 0.077(6) 0.066(7) 0.040(6) 0.001(4) 0.009(4)
C3 0.055(6) 0.122(9) 0.045(5) 0.057(6) 0.023(4) 0.060(6)
C33 0.093(8) 0.062(5) 0.025(4) 0.017(4) 0.024(5) 0.004(5)
C59 0.107(10) 0.090(8) 0.033(5) 0.024(5) 0.006(6) 0.048(7)
C71 0.054(5) 0.097(7) 0.033(4) 0.029(5) 0.024(4) 0.042(5)
C10 0.059(6) 0.070(6) 0.100(10) 0.039(6) 0.064(7) 0.020(5)
C70 0.046(5) 0.087(7) 0.061(6) 0.050(6) 0.032(4) 0.037(5)
C53 0.074(7) 0.086(7) 0.047(5) 0.040(5) 0.037(5) 0.022(6)
C52 0.067(7) 0.139(13) 0.066(8) 0.057(9) 0.040(6) 0.038(8)
C57 0.116(11) 0.118(11) 0.064(8) 0.071(9) 0.059(8) 0.042(9)
C51 0.032(5) 0.122(11) 0.102(11) 0.052(9) 0.017(6) 0.021(6)
C9 0.050(4) 0.095(6) 0.132(9) 0.080(7) 0.058(5) 0.030(4)
C18 0.076(4) 0.070(3) 0.094(5) -0.013(3) -0.026(3) 0.025(3)
C15 0.076(4) 0.070(3) 0.094(5) -0.013(3) -0.026(3) 0.025(3)
C16 0.076(4) 0.070(3) 0.094(5) -0.013(3) -0.026(3) 0.025(3)
C17 0.076(4) 0.070(3) 0.094(5) -0.013(3) -0.026(3) 0.025(3)

loop_
_atom_type_symbol
_atom_type_description
_atom_type_scat_dispersion_real
_atom_type_scat_dispersion_imag
_atom_type_scat_source
C C 0.0181 0.0091 'International Tables Vol C Tables 4.2.6.8 and 6.1.1.4'
H H 0.0000 0.0000 'International Tables Vol C Tables 4.2.6.8 and 6.1.1.4'
Mo Mo -0.0483 2.7339 'International Tables Vol C Tables 4.2.6.8 and 6.1.1.4'
N N 0.0311 0.0180 'International Tables Vol C Tables 4.2.6.8 and 6.1.1.4'
O O 0.0492 0.0322 'International Tables Vol C Tables 4.2.6.8 and 6.1.1.4'
V V 0.0687 2.1097 'International Tables Vol C Tables 4.2.6.8 and 6.1.1.4'

loop_
_geom_angle_atom_site_label_1
_geom_angle_atom_site_label_2
_geom_angle_atom_site_label_3
_geom_angle
Mo1 Mo2 Mo3 60.272(15)
O5 Mo2 Mo1 125.77(12)
O5 Mo2 Mo3 83.49(13)
O5 Mo2 O1 85.5(2)
O5 Mo2 O4 83.79(19)
O1 Mo2 Mo1 40.58(15)
O1 Mo2 Mo3 40.04(15)
O4 Mo2 Mo1 86.31(13)
O4 Mo2 Mo3 125.30(12)
O4 Mo2 O1 86.05(19)
N4 Mo2 Mo1 37.59(15)
N4 Mo2 Mo3 88.06(16)
N4 Mo2 O5 162.5(2)
N4 Mo2 O1 78.2(2)
N4 Mo2 O4 88.7(2)
N4 Mo2 N5 92.1(2)
N2 Mo2 Mo1 134.95(18)
N2 Mo2 Mo3 133.6(2)
N2 Mo2 O5 99.3(2)
N2 Mo2 O1 171.8(3)
N2 Mo2 O4 101.0(2)
N2 Mo2 N4 97.7(2)
N2 Mo2 N5 96.3(3)
N5 Mo2 Mo1 83.72(15)
N5 Mo2 Mo3 37.31(15)
N5 Mo2 O5 90.38(19)
N5 Mo2 O1 77.0(2)
N5 Mo2 O4 162.46(19)
Mo2 Mo1 Mo3 60.284(15)
O1 Mo1 Mo2 40.86(14)
O1 Mo1 Mo3 39.99(15)
O1 Mo1 O2 86.07(19)
O2 Mo1 Mo2 126.40(13)
O2 Mo1 Mo3 85.17(13)
O3 Mo1 Mo2 85.10(13)
O3 Mo1 Mo3 124.12(12)
O3 Mo1 O1 84.8(2)
O3 Mo1 O2 82.52(18)
N4 Mo1 Mo2 37.80(15)
N4 Mo1 Mo3 88.22(15)
N4 Mo1 O1 78.7(2)
N4 Mo1 O2 162.7(2)
N4 Mo1 O3 88.1(2)
N6 Mo1 Mo2 87.40(16)
N6 Mo1 Mo3 37.94(16)
N6 Mo1 O1 77.9(2)
N6 Mo1 O2 87.7(2)
N6 Mo1 O3 160.7(2)
N6 Mo1 N4 96.8(2)
N1 Mo1 Mo2 139.94(18)
N1 Mo1 Mo3 134.1(2)
N1 Mo1 O1 174.1(2)
N1 Mo1 O2 93.6(2)
N1 Mo1 O3 101.0(2)
N1 Mo1 N4 102.4(2)
N1 Mo1 N6 96.2(3)
Mo1 Mo3 Mo2 59.444(14)
O1 Mo3 Mo2 40.29(14)
O1 Mo3 Mo1 39.97(16)
O7 Mo3 Mo2 124.42(14)
O7 Mo3 Mo1 84.18(14)
O7 Mo3 O1 84.6(2)
O6 Mo3 Mo2 85.43(13)
O6 Mo3 Mo1 127.25(13)
O6 Mo3 O1 87.6(2)
O6 Mo3 O7 86.0(2)
N6 Mo3 Mo2 85.82(16)
N6 Mo3 Mo1 36.83(16)
N6 Mo3 O1 76.8(2)
N6 Mo3 O7 87.5(2)
N6 Mo3 O6 163.6(2)
N5 Mo3 Mo2 37.58(15)
N5 Mo3 Mo1 83.19(14)
N5 Mo3 O1 77.5(2)
N5 Mo3 O7 162.0(2)
N5 Mo3 O6 91.5(2)
N5 Mo3 N6 90.0(2)
N3 Mo3 Mo2 134.4(2)
N3 Mo3 Mo1 132.1(2)
N3 Mo3 O1 170.3(3)
N3 Mo3 O7 101.1(2)
N3 Mo3 O6 100.6(2)
N3 Mo3 N6 95.4(3)
N3 Mo3 N5 96.9(3)
O5 V3 O10 112.4(2)
O6 V3 O5 107.5(2)
O6 V3 O10 112.5(2)
O13 V3 O5 108.5(2)
O13 V3 O10 107.1(2)
O13 V3 O6 108.7(3)
O4 V2 O9 110.3(2)
O3 V2 O4 110.9(2)
O3 V2 O9 112.4(2)
O12 V2 O4 108.9(2)
O12 V2 O9 107.2(3)
O12 V2 O3 107.0(3)
O10 V4 O9 110.5(2)
O10 V4 O8 111.6(3)
O8 V4 O9 112.5(2)
O14 V4 O9 105.5(2)
O14 V4 O10 108.3(3)
O14 V4 O8 108.1(3)
O2 V1 O7 109.6(2)
O2 V1 O8 109.6(2)
O7 V1 O8 113.3(2)
O11 V1 O2 108.8(3)
O11 V1 O7 108.1(3)
O11 V1 O8 107.3(3)
V3 O5 Mo2 125.1(2)
Mo1 O1 Mo2 98.6(2)
Mo1 O1 Mo3 100.0(2)
Mo3 O1 Mo2 99.7(2)
V1 O2 Mo1 123.7(3)
V2 O4 Mo2 124.0(2)
V4 O9 V2 136.8(3)
V2 O3 Mo1 125.2(2)
V1 O7 Mo3 126.1(2)
Mo1 N4 Mo2 104.6(2)
C19 N4 Mo2 125.4(4)
C19 N4 Mo1 129.1(4)
V4 O10 V3 145.4(3)
V3 O6 Mo3 123.4(2)
V4 O8 V1 141.3(3)
Mo1 N6 Mo3 105.2(3)
C31 N6 Mo1 128.1(5)
C31 N6 Mo3 125.6(5)
C7 N2 Mo2 171.3(5)
C73 N9 H9A 116.7
C73 N9 C49 126.6(6)
C49 N9 H9A 116.7
Mo3 N5 Mo2 105.1(2)
C25 N5 Mo2 127.1(4)
C25 N5 Mo3 127.6(5)
C13 N3 Mo3 172.3(6)
C73 N7 H7 116.4
C73 N7 C37 127.2(6)
C37 N7 H7 116.4
C73 N8 H8A 117.0
C73 N8 C43 126.1(5)
C43 N8 H8A 117.0
N9 C73 N7 123.1(6)
N8 C73 N9 118.9(6)
N8 C73 N7 118.0(6)
C74 N11 H11A 116.8
C74 N11 C61 126.5(6)
C61 N11 H11A 116.8
C1 N1 Mo1 166.1(5)
N4 C19 C20 119.5(6)
C24 C19 N4 121.8(7)
C24 C19 C20 118.7(7)
C74 N10 H10A 118.2
C74 N10 C55 123.6(7)
C55 N10 H10A 118.2
C74 N12 H12A 117.9
C74 N12 C67 124.2(6)
C67 N12 H12A 117.9
H15A O15 H15B 109.5
N8 C43 H43 108.1
N8 C43 C48 110.2(6)
N8 C43 C44 109.5(6)
C48 C43 H43 108.1
C48 C43 C44 112.7(6)
C44 C43 H43 108.1
N11 C74 N10 118.5(7)
N11 C74 N12 119.8(7)
N12 C74 N10 121.7(7)
C12 C7 N2 119.2(6)
C8 C7 N2 122.1(7)
C8 C7 C12 118.5(7)
C19 C20 H20 119.4
C21 C20 C19 121.2(8)
C21 C20 H20 119.4
N1 C1 C6 119.3(6)
N1 C1 C2 121.9(6)
C2 C1 C6 118.8(6)
C43 C48 H48A 109.1
C43 C48 H48B 109.1
C43 C48 C47 112.4(6)
H48A C48 H48B 107.9
C47 C48 H48A 109.1
C47 C48 H48B 109.1
C37 C42 H42 120.0
C41 C42 H42 120.0
C41 C42 C37 120.0(7)
C19 C24 H24 120.9
C19 C24 C23 118.3(9)
C23 C24 H24 120.9
C30 C25 N5 120.4(6)
C30 C25 C26 119.9(7)
C26 C25 N5 119.7(7)
N12 C67 H67 108.2
N12 C67 C68 111.1(6)
N12 C67 C72 109.7(7)
C68 C67 H67 108.2
C72 C67 H67 108.2
C72 C67 C68 111.3(7)
C42 C37 N7 122.5(6)
C42 C37 C38 119.3(6)
C38 C37 N7 118.1(6)
N9 C49 H49 109.1
N9 C49 C50 110.2(7)
N9 C49 C54 109.5(6)
C50 C49 H49 109.1
C50 C49 C54 110.0(7)
C54 C49 H49 109.1
C42 C41 H41 119.6
C40 C41 C42 120.7(8)
C40 C41 H41 119.6
C1 C6 H6 120.1
C5 C6 C1 119.8(7)
C5 C6 H6 120.1
C36 C31 N6 121.1(7)
C32 C31 N6 120.4(7)
C32 C31 C36 118.5(8)
H62A C62 H62B 108.3
C63 C62 H62A 109.8
C63 C62 H62B 109.8
C61 C62 H62A 109.8
C61 C62 H62B 109.8
C61 C62 C63 109.4(6)
C43 C44 H44A 109.5
C43 C44 H44B 109.5
C43 C44 C45 110.6(7)
H44A C44 H44B 108.1
C45 C44 H44A 109.5
C45 C44 H44B 109.5
C44 C45 H45A 109.0
C44 C45 H45B 109.0
H45A C45 H45B 107.8
C46 C45 C44 112.7(8)
C46 C45 H45A 109.0
C46 C45 H45B 109.0
C25 C30 H30 120.0
C25 C30 C29 120.0(7)
C29 C30 H30 120.0
N3 C13 C14 119.8(9)
C18 C13 N3 118.4(8)
C18 C13 C14 121.8(10)
C62 C63 H63A 109.6
C62 C63 H63B 109.6
H63A C63 H63B 108.2
C64 C63 C62 110.1(7)
C64 C63 H63A 109.6
C64 C63 H63B 109.6
C1 C2 H2 120.2
C1 C2 C3 119.6(7)
C3 C2 H2 120.2
C48 C47 H47A 109.4
C48 C47 H47B 109.4
C48 C47 C46 111.2(7)
H47A C47 H47B 108.0
C46 C47 H47A 109.4
C46 C47 H47B 109.4
C63 C64 H64A 109.4
C63 C64 H64B 109.4
C63 C64 C65 111.4(7)
H64A C64 H64B 108.0
C65 C64 H64A 109.4
C65 C64 H64B 109.4
C37 C38 H38 120.1
C39 C38 C37 119.8(7)
C39 C38 H38 120.1
C24 C23 H23 118.7
C22 C23 C24 122.7(9)
C22 C23 H23 118.7
H66A C66 H66B 108.1
C65 C66 H66A 109.5
C65 C66 H66B 109.5
C65 C66 C61 110.6(7)
C61 C66 H66A 109.5
C61 C66 H66B 109.5
C31 C36 H36 119.7
C35 C36 C31 120.6(9)
C35 C36 H36 119.7
C64 C65 H65A 109.6
C64 C65 H65B 109.6
C66 C65 C64 110.3(8)
C66 C65 H65A 109.6
C66 C65 H65B 109.6
H65A C65 H65B 108.1
C41 C40 H40 120.5
C39 C40 C41 119.0(7)
C39 C40 H40 120.5
C5 C4 H4 120.2
C5 C4 C3 119.6(7)
C3 C4 H4 120.2
C45 C46 C47 110.4(7)
C45 C46 H46A 109.6
C45 C46 H46B 109.6
C47 C46 H46A 109.6
C47 C46 H46B 109.6
H46A C46 H46B 108.1
C25 C26 H26 120.9
C25 C26 C27 118.2(8)
C27 C26 H26 120.9
C67 C68 H68A 109.6
C67 C68 H68B 109.6
H68A C68 H68B 108.1
C69 C68 C67 110.2(7)
C69 C68 H68A 109.6
C69 C68 H68B 109.6
C7 C12 H12 120.5
C7 C12 C11 118.9(9)
C11 C12 H12 120.5
C60 C55 N10 123.2(8)
C60 C55 C56 119.0(8)
C56 C55 N10 117.8(8)
N11 C61 C62 110.5(6)
N11 C61 C66 107.7(6)
N11 C61 H61 109.8
C62 C61 C66 109.2(7)
C62 C61 H61 109.8
C66 C61 H61 109.8
C20 C21 H21 120.0
C22 C21 C20 120.0(9)
C22 C21 H21 120.0
C26 C27 H27 119.1
C28 C27 C26 121.8(8)
C28 C27 H27 119.1
C38 C39 H39 119.5
C40 C39 C38 121.0(7)
C40 C39 H39 119.5
C13 C14 H14 120.7
C15 C14 C13 118.6(12)
C15 C14 H14 120.7
C30 C29 H29 119.9
C28 C29 C30 120.2(8)
C28 C29 H29 119.9
C23 C22 C21 118.9(7)
C23 C22 H22 120.5
C21 C22 H22 120.5
C27 C28 H28 120.2
C29 C28 C27 119.7(8)
C29 C28 H28 120.2
C36 C35 H35 119.7
C34 C35 C36 120.6(10)
C34 C35 H35 119.7
C6 C5 H5 119.1
C4 C5 C6 121.7(8)
C4 C5 H5 119.1
C7 C8 H8 120.0
C7 C8 C9 120.0(9)
C9 C8 H8 120.0
C67 C72 H72A 109.5
C67 C72 H72B 109.5
C67 C72 C71 110.6(8)
H72A C72 H72B 108.1
C71 C72 H72A 109.5
C71 C72 H72B 109.5
C31 C32 H32 119.9
C33 C32 C31 120.1(10)
C33 C32 H32 119.9
C35 C34 H34 120.7
C35 C34 C33 118.7(8)
C33 C34 H34 120.7
C55 C60 H60 119.7
C59 C60 C55 120.7(11)
C59 C60 H60 119.7
C49 C50 H50A 109.5
C49 C50 H50B 109.5
C49 C50 C51 110.9(8)
H50A C50 H50B 108.0
C51 C50 H50A 109.5
C51 C50 H50B 109.5
C55 C56 H56 120.8
C57 C56 C55 118.4(12)
C57 C56 H56 120.8
C49 C54 H54A 109.6
C49 C54 H54B 109.6
H54A C54 H54B 108.1
C53 C54 C49 110.2(8)
C53 C54 H54A 109.6
C53 C54 H54B 109.6
C12 C11 H11 119.8
C10 C11 C12 120.5(10)
C10 C11 H11 119.8
C59 C58 H58 121.4
C59 C58 C57 117.2(11)
C57 C58 H58 121.4
C68 C69 H69A 109.2
C68 C69 H69B 109.2
H69A C69 H69B 107.9
C70 C69 C68 111.9(8)
C70 C69 H69A 109.2
C70 C69 H69B 109.2
C2 C3 H3 119.7
C4 C3 C2 120.5(8)
C4 C3 H3 119.7
C32 C33 H33 119.3
C34 C33 C32 121.4(11)
C34 C33 H33 119.3
C60 C59 H59 118.8
C58 C59 C60 122.5(12)
C58 C59 H59 118.8
C72 C71 H71A 109.7
C72 C71 H71B 109.7
C72 C71 C70 110.0(7)
H71A C71 H71B 108.2
C70 C71 H71A 109.7
C70 C71 H71B 109.7
C11 C10 H10 120.6
C9 C10 C11 118.7(9)
C9 C10 H10 120.6
C69 C70 C71 111.2(8)
C69 C70 H70A 109.4
C69 C70 H70B 109.4
C71 C70 H70A 109.4
C71 C70 H70B 109.4
H70A C70 H70B 108.0
C54 C53 H53A 109.7
C54 C53 H53B 109.7
H53A C53 H53B 108.2
C52 C53 C54 110.0(10)
C52 C53 H53A 109.7
C52 C53 H53B 109.7
C53 C52 H52A 108.7
C53 C52 H52B 108.7
H52A C52 H52B 107.6
C51 C52 C53 114.4(10)
C51 C52 H52A 108.7
C51 C52 H52B 108.7
C56 C57 C58 122.2(13)
C56 C57 H57 118.9
C58 C57 H57 118.9
C50 C51 H51A 109.9
C50 C51 H51B 109.9
C52 C51 C50 109.1(11)
C52 C51 H51A 109.9
C52 C51 H51B 109.9
H51A C51 H51B 108.3
C8 C9 H9 118.6
C10 C9 C8 122.7(11)
C10 C9 H9 118.6
C13 C18 H18 121.0
C13 C18 C17 118.0(12)
C17 C18 H18 121.0
C14 C15 H15 119.1
C16 C15 C14 121.9(13)
C16 C15 H15 119.1
C15 C16 H16 120.7
C15 C16 C17 118.7(12)
C17 C16 H16 120.7
C18 C17 C16 120.3(12)
C18 C17 H17 119.9
C16 C17 H17 119.9

loop_
_geom_bond_atom_site_label_1
_geom_bond_atom_site_label_2
_geom_bond_distance
Mo2 Mo1 3.1761(6)
Mo2 Mo3 3.2033(7)
Mo2 O5 2.057(4)
Mo2 O1 2.101(5)
Mo2 O4 2.067(5)
Mo2 N4 2.012(5)
Mo2 N2 1.736(6)
Mo2 N5 2.024(5)
Mo1 Mo3 3.2029(7)
Mo1 O1 2.089(6)
Mo1 O2 2.104(4)
Mo1 O3 2.073(4)
Mo1 N4 2.002(5)
Mo1 N6 1.990(6)
Mo1 N1 1.750(6)
Mo3 O1 2.090(5)
Mo3 O7 2.072(5)
Mo3 O6 2.047(5)
Mo3 N6 2.041(6)
Mo3 N5 2.011(5)
Mo3 N3 1.754(6)
V3 O5 1.749(4)
V3 O10 1.820(5)
V3 O6 1.732(5)
V3 O13 1.602(5)
V2 O4 1.741(5)
V2 O9 1.819(4)
V2 O3 1.740(5)
V2 O12 1.610(5)
V4 O9 1.772(5)
V4 O10 1.747(5)
V4 O8 1.751(5)
V4 O14 1.606(5)
V1 O2 1.715(5)
V1 O7 1.732(5)
V1 O8 1.813(5)
V1 O11 1.613(5)
N4 C19 1.392(8)
N6 C31 1.395(9)
N2 C7 1.410(8)
N9 H9A 0.8600
N9 C73 1.343(8)
N9 C49 1.451(9)
N5 C25 1.396(9)
N3 C13 1.379(10)
N7 H7 0.8600
N7 C73 1.343(8)
N7 C37 1.425(8)
N8 H8A 0.8600
N8 C73 1.340(9)
N8 C43 1.473(8)
N11 H11A 0.8600
N11 C74 1.321(10)
N11 C61 1.469(9)
N1 C1 1.374(8)
C19 C20 1.394(11)
C19 C24 1.391(11)
N10 H10A 0.8600
N10 C74 1.356(10)
N10 C55 1.409(10)
N12 H12A 0.8600
N12 C74 1.345(9)
N12 C67 1.459(9)
O15 H15A 0.8499
O15 H15B 0.8499
C43 H43 0.9800
C43 C48 1.519(9)
C43 C44 1.526(10)
C7 C12 1.385(12)
C7 C8 1.340(11)
C20 H20 0.9300
C20 C21 1.385(10)
C1 C6 1.395(10)
C1 C2 1.384(10)
C48 H48A 0.9700
C48 H48B 0.9700
C48 C47 1.526(10)
C42 H42 0.9300
C42 C37 1.388(10)
C42 C41 1.385(11)
C24 H24 0.9300
C24 C23 1.409(12)
C25 C30 1.382(11)
C25 C26 1.384(11)
C67 H67 0.9800
C67 C68 1.526(11)
C67 C72 1.524(11)
C37 C38 1.393(10)
C49 H49 0.9800
C49 C50 1.512(11)
C49 C54 1.530(11)
C41 H41 0.9300
C41 C40 1.383(13)
C6 H6 0.9300
C6 C5 1.380(12)
C31 C36 1.391(12)
C31 C32 1.386(12)
C62 H62A 0.9700
C62 H62B 0.9700
C62 C63 1.538(10)
C62 C61 1.505(11)
C44 H44A 0.9700
C44 H44B 0.9700
C44 C45 1.531(10)
C45 H45A 0.9700
C45 H45B 0.9700
C45 C46 1.508(14)
C30 H30 0.9300
C30 C29 1.403(12)
C13 C14 1.384(16)
C13 C18 1.376(16)
C63 H63A 0.9700
C63 H63B 0.9700
C63 C64 1.518(12)
C2 H2 0.9300
C2 C3 1.397(11)
C47 H47A 0.9700
C47 H47B 0.9700
C47 C46 1.535(12)
C64 H64A 0.9700
C64 H64B 0.9700
C64 C65 1.520(14)
C38 H38 0.9300
C38 C39 1.384(10)
C23 H23 0.9300
C23 C22 1.352(16)
C66 H66A 0.9700
C66 H66B 0.9700
C66 C65 1.505(12)
C66 C61 1.545(11)
C36 H36 0.9300
C36 C35 1.387(12)
C65 H65A 0.9700
C65 H65B 0.9700
C40 H40 0.9300
C40 C39 1.381(12)
C4 H4 0.9300
C4 C5 1.341(13)
C4 C3 1.376(13)
C46 H46A 0.9700
C46 H46B 0.9700
C26 H26 0.9300
C26 C27 1.400(12)
C68 H68A 0.9700
C68 H68B 0.9700
C68 C69 1.515(14)
C12 H12 0.9300
C12 C11 1.405(12)
C55 C60 1.386(13)
C55 C56 1.407(12)
C61 H61 0.9800
C21 H21 0.9300
C21 C22 1.382(15)
C27 H27 0.9300
C27 C28 1.365(14)
C39 H39 0.9300
C14 H14 0.9300
C14 C15 1.372(17)
C29 H29 0.9300
C29 C28 1.354(14)
C22 H22 0.9300
C28 H28 0.9300
C35 H35 0.9300
C35 C34 1.372(18)
C5 H5 0.9300
C8 H8 0.9300
C8 C9 1.387(12)
C72 H72A 0.9700
C72 H72B 0.9700
C72 C71 1.530(11)
C32 H32 0.9300
C32 C33 1.381(13)
C34 H34 0.9300
C34 C33 1.379(18)
C60 H60 0.9300
C60 C59 1.359(15)
C50 H50A 0.9700
C50 H50B 0.9700
C50 C51 1.558(16)
C56 H56 0.9300
C56 C57 1.375(15)
C54 H54A 0.9700
C54 H54B 0.9700
C54 C53 1.524(13)
C11 H11 0.9300
C11 C10 1.354(17)
C58 H58 0.9300
C58 C59 1.36(2)
C58 C57 1.41(2)
C69 H69A 0.9700
C69 H69B 0.9700
C69 C70 1.499(17)
C3 H3 0.9300
C33 H33 0.9300
C59 H59 0.9300
C71 H71A 0.9700
C71 H71B 0.9700
C71 C70 1.543(14)
C10 H10 0.9300
C10 C9 1.300(17)
C70 H70A 0.9700
C70 H70B 0.9700
C53 H53A 0.9700
C53 H53B 0.9700
C53 C52 1.489(17)
C52 H52A 0.9700
C52 H52B 0.9700
C52 C51 1.49(2)
C57 H57 0.9300
C51 H51A 0.9700
C51 H51B 0.9700
C9 H9 0.9300
C18 H18 0.9300
C18 C17 1.392(17)
C15 H15 0.9300
C15 C16 1.366(18)
C16 H16 0.9300
C16 C17 1.403(18)
C17 H17 0.9300

loop_
_geom_torsion_atom_site_label_1
_geom_torsion_atom_site_label_2
_geom_torsion_atom_site_label_3
_geom_torsion_atom_site_label_4
_geom_torsion
Mo2 Mo1 N1 C1 134(2)
Mo2 N4 C19 C20 -60.4(8)
Mo2 N4 C19 C24 120.1(7)
Mo2 N5 C25 C30 124.1(7)
Mo2 N5 C25 C26 -53.1(9)
Mo1 N4 C19 C20 107.3(7)
Mo1 N4 C19 C24 -72.2(8)
Mo1 N6 C31 C36 62.2(9)
Mo1 N6 C31 C32 -114.9(8)
Mo1 N1 C1 C6 23(2)
Mo1 N1 C1 C2 -154.3(18)
Mo3 Mo1 N1 C1 39(2)
Mo3 N6 C31 C36 -131.6(7)
Mo3 N6 C31 C32 51.3(10)
Mo3 N5 C25 C30 -60.9(9)
Mo3 N5 C25 C26 121.9(7)
O5 V3 O10 V4 56.0(6)
O5 V3 O6 Mo3 -43.3(4)
O2 Mo1 N1 C1 -47(2)
O2 V1 O7 Mo3 37.3(4)
O2 V1 O8 V4 -71.1(5)
O4 V2 O9 V4 -69.1(4)
O4 V2 O3 Mo1 32.7(3)
O9 V2 O4 Mo2 92.3(3)
O9 V2 O3 Mo1 -91.3(3)
O9 V4 O10 V3 -61.3(6)
O9 V4 O8 V1 72.6(6)
O3 Mo1 N1 C1 -131(2)
O3 V2 O4 Mo2 -32.9(3)
O3 V2 O9 V4 55.2(5)
O7 V1 O2 Mo1 -38.0(4)
O7 V1 O8 V4 51.6(6)
N4 Mo1 N1 C1 139(2)
N4 C19 C20 C21 178.4(7)
N4 C19 C24 C23 -176.0(7)
O10 V3 O5 Mo2 -81.3(3)
O10 V3 O6 Mo3 80.9(3)
O10 V4 O9 V2 67.2(4)
O10 V4 O8 V1 -52.3(6)
O6 V3 O5 Mo2 42.9(4)
O6 V3 O10 V4 -65.4(6)
O8 V4 O9 V2 -58.3(5)
O8 V4 O10 V3 64.7(6)
O8 V1 O2 Mo1 87.0(3)
O8 V1 O7 Mo3 -85.4(3)
O12 V2 O4 Mo2 -150.4(3)
O12 V2 O9 V4 172.5(4)
O12 V2 O3 Mo1 151.3(3)
O14 V4 O9 V2 -175.9(4)
O14 V4 O10 V3 -176.5(5)
O14 V4 O8 V1 -171.3(5)
O11 V1 O2 Mo1 -156.0(3)
O11 V1 O7 Mo3 155.7(3)
O11 V1 O8 V4 170.9(5)
O13 V3 O5 Mo2 160.4(3)
O13 V3 O10 V4 175.1(5)
O13 V3 O6 Mo3 -160.6(3)
N6 Mo1 N1 C1 41(2)
N6 C31 C36 C35 -179.8(8)
N6 C31 C32 C33 178.5(8)
N2 C7 C12 C11 179.9(12)
N2 C7 C8 C9 -179.0(12)
N9 C49 C50 C51 178.4(9)
N9 C49 C54 C53 -179.5(7)
N5 C25 C30 C29 179.1(8)
N5 C25 C26 C27 -179.4(9)
N3 C13 C14 C15 -178.1(15)
N3 C13 C18 C17 -175.1(14)
N7 C37 C38 C39 -179.8(7)
N8 C43 C48 C47 -174.9(6)
N8 C43 C44 C45 174.8(6)
C73 N9 C49 C50 96.1(9)
C73 N9 C49 C54 -142.8(7)
C73 N7 C37 C42 36.5(11)
C73 N7 C37 C38 -146.7(7)
C73 N8 C43 C48 -148.6(7)
C73 N8 C43 C44 86.8(8)
N1 C1 C6 C5 179.8(8)
N1 C1 C2 C3 178.9(9)
C19 C20 C21 C22 -2.1(12)
C19 C24 C23 C22 -2.8(14)
N10 C55 C60 C59 -179.0(9)
N10 C55 C56 C57 177.3(10)
N12 C67 C68 C69 -178.9(8)
N12 C67 C72 C71 -179.6(7)
C43 N8 C73 N9 27.7(10)
C43 N8 C73 N7 -152.8(7)
C43 C48 C47 C46 53.6(10)
C43 C44 C45 C46 -54.8(10)
C74 N11 C61 C62 108.6(9)
C74 N11 C61 C66 -132.2(9)
C74 N10 C55 C60 -33.9(12)
C74 N10 C55 C56 147.8(9)
C74 N12 C67 C68 -96.2(9)
C74 N12 C67 C72 140.4(8)
C7 C12 C11 C10 -3(2)
C7 C8 C9 C10 1(3)
C20 C19 C24 C23 4.5(12)
C20 C21 C22 C23 3.9(13)
C1 C6 C5 C4 2.6(15)
C1 C2 C3 C4 0.0(18)
C48 C43 C44 C45 51.8(9)
C48 C47 C46 C45 -55.5(10)
C42 C37 C38 C39 -2.9(11)
C42 C41 C40 C39 -1.0(13)
C24 C19 C20 C21 -2.1(11)
C24 C23 C22 C21 -1.4(14)
C25 C30 C29 C28 0.2(15)
C25 C26 C27 C28 0.4(18)
C67 N12 C74 N11 151.0(8)
C67 N12 C74 N10 -28.8(12)
C67 C68 C69 C70 56.4(11)
C67 C72 C71 C70 -56.1(11)
C37 N7 C73 N9 22.6(11)
C37 N7 C73 N8 -156.8(7)
C37 C42 C41 C40 -1.8(13)
C37 C38 C39 C40 0.1(12)
C49 N9 C73 N7 32.5(10)
C49 N9 C73 N8 -148.1(7)
C49 C50 C51 C52 -55.0(15)
C49 C54 C53 C52 56.6(12)
C41 C42 C37 N7 -179.5(7)
C41 C42 C37 C38 3.7(11)
C41 C40 C39 C38 1.8(13)
C6 C1 C2 C3 1.3(14)
C31 C36 C35 C34 4.4(16)
C31 C32 C33 C34 -1.8(15)
C62 C63 C64 C65 56.8(9)
C44 C43 C48 C47 -52.3(9)
C44 C45 C46 C47 56.8(11)
C30 C25 C26 C27 3.4(14)
C30 C29 C28 C27 3.5(17)
C13 C14 C15 C16 -2(3)
C13 C18 C17 C16 -11(3)
C63 C62 C61 N11 178.5(6)
C63 C62 C61 C66 60.2(8)
C63 C64 C65 C66 -56.1(11)
C2 C1 C6 C5 -2.5(13)
C36 C31 C32 C33 1.4(13)
C36 C35 C34 C33 -4.7(17)
C65 C66 C61 N11 179.9(8)
C65 C66 C61 C62 -60.1(10)
C26 C25 C30 C29 -3.7(13)
C26 C27 C28 C29 -3.9(19)
C68 C67 C72 C71 57.1(9)
C68 C69 C70 C71 -56.5(11)
C12 C7 C8 C9 4(2)
C12 C11 C10 C9 8(2)
C55 N10 C74 N11 143.6(8)
C55 N10 C74 N12 -36.6(12)
C55 C60 C59 C58 1.3(18)
C55 C56 C57 C58 2(2)
C61 N11 C74 N10 -18.6(12)
C61 N11 C74 N12 161.7(7)
C61 C62 C63 C64 -59.3(9)
C61 C66 C65 C64 57.2(11)
C14 C13 C18 C17 7(2)
C14 C15 C16 C17 -1(3)
C35 C34 C33 C32 3.5(17)
C5 C4 C3 C2 0.0(19)
C8 C7 C12 C11 -3(2)
C72 C67 C68 C69 -56.4(10)
C72 C71 C70 C69 55.9(12)
C32 C31 C36 C35 -2.7(13)
C60 C55 C56 C57 -1.1(16)
C50 C49 C54 C53 -58.3(10)
C56 C55 C60 C59 -0.7(14)
C54 C49 C50 C51 57.6(12)
C54 C53 C52 C51 -57.0(17)
C11 C10 C9 C8 -7(3)
C3 C4 C5 C6 -1.3(17)
C59 C58 C57 C56 -2(2)
C53 C52 C51 C50 55.3(18)
C57 C58 C59 C60 0(2)
C18 C13 C14 C15 -1(3)
C15 C16 C17 C18 8(3)
